data_4335355
loop_
_publ_author_name
'Angel L. Serrano'
'Miguel A. Casado'
'Jos\'e A. L\'opez'
'Cristina Tejel'

_publ_contact_author
;
  Dr. Cristina Tejel
  I.S.Q.C.H. - Departamento de Qu\'imica Inorg\'anica 
  Facultad de Ciencias
  Universidad de Zaragoza
  50009 Zaragoza, Spain
;
_publ_contact_author_email ctejel@unizar.es
_publ_section_title
;
 Rhodium and Iridium Complexes with a New Scorpionate Phosphane Ligand
;
_journal_name_full 'Inorganic Chemistry'
_journal_page_first 7593
_journal_page_last 7607
_journal_paper_doi 10.1021/ic400684s
_journal_volume 52
_journal_year 2013
_chemical_formula_moiety 'C46 H50 B2 N4 O2 P2 Rh2'
_chemical_formula_sum 'C46 H50 B2 N4 O2 P2 Rh2'
_chemical_formula_weight 980.28
_chemical_name_systematic
; 
 ? 
;
_space_group_IT_number 14
_symmetry_cell_setting monoclinic
_symmetry_space_group_name_Hall '-P 2yn'
_symmetry_space_group_name_H-M 'P 1 21/n 1'
_atom_sites_solution_hydrogens geom
_atom_sites_solution_primary direct
_atom_sites_solution_secondary difmap
_audit_creation_method SHELXL-97
_cell_angle_alpha 90.00
_cell_angle_beta 104.359(3)
_cell_angle_gamma 90.00
_cell_formula_units_Z 4
_cell_length_a 11.9199(19)
_cell_length_b 16.647(3)
_cell_length_c 22.872(4)
_cell_measurement_reflns_used 1888
_cell_measurement_temperature 100(2)
_cell_measurement_theta_max 20.81
_cell_measurement_theta_min 2.26
_cell_volume 4396.7(13)
_computing_cell_refinement 'SAINT+ v. 6.01 (Bruker AXS, 2000)'
_computing_data_collection 'SMART v. 5.611 (Bruker AXS, 2000)'
_computing_data_reduction 'SAINT+ v. 6.01 (Bruker AXS, 2000)'
_computing_molecular_graphics 'XP program, SHELXTL v. 6.10, Bruker 2000'
_computing_publication_material 'XCIF program, SHELXTL v. 6.10, Bruker 2000'
_computing_structure_refinement 'SHELXL-97 (Sheldrick, 1997)'
_computing_structure_solution 'SHELXS-97 (Sheldrick, 1990)'
_diffrn_ambient_temperature 100(2)
_diffrn_detector_area_resol_mean 8.26
_diffrn_measured_fraction_theta_full 1.000
_diffrn_measured_fraction_theta_max 1.000
_diffrn_measurement_device_type 'Bruker SMART APEX CCD system'
_diffrn_measurement_method '\W rotations with narrow frames'
_diffrn_radiation_monochromator graphite
_diffrn_radiation_source 'normal-focus sealed tube'
_diffrn_radiation_type MoK\a
_diffrn_radiation_wavelength 0.71073
_diffrn_reflns_av_R_equivalents 0.0779
_diffrn_reflns_av_sigmaI/netI 0.0955
_diffrn_reflns_limit_h_max 10
_diffrn_reflns_limit_h_min -14
_diffrn_reflns_limit_k_max 20
_diffrn_reflns_limit_k_min -20
_diffrn_reflns_limit_l_max 28
_diffrn_reflns_limit_l_min -28
_diffrn_reflns_number 25837
_diffrn_reflns_theta_full 25.00
_diffrn_reflns_theta_max 26.00
_diffrn_reflns_theta_min 1.78
_diffrn_standards_decay_% 'no decay'
_exptl_absorpt_coefficient_mu 0.866
_exptl_absorpt_correction_T_max 0.9695
_exptl_absorpt_correction_T_min 0.9146
_exptl_absorpt_correction_type multi-scan
_exptl_absorpt_process_details
; 
 SADABS: Area-Detector Absorption Correction (1996)
 Bruker-AXS Nihin SAINT+ package, v. 6.01  
;
_exptl_crystal_colour yellow
_exptl_crystal_density_diffrn 1.481
_exptl_crystal_description prism
_exptl_crystal_F_000 2000
_exptl_crystal_size_max 0.11
_exptl_crystal_size_mid 0.05
_exptl_crystal_size_min 0.04
_refine_diff_density_max 0.730
_refine_diff_density_min -0.844
_refine_diff_density_rms 0.123
_refine_ls_extinction_method none
_refine_ls_goodness_of_fit_ref 1.070
_refine_ls_hydrogen_treatment constr
_refine_ls_matrix_type full
_refine_ls_number_parameters 523
_refine_ls_number_reflns 8645
_refine_ls_number_restraints 0
_refine_ls_restrained_S_all 1.070
_refine_ls_R_factor_all 0.0874
_refine_ls_R_factor_gt 0.0567
_refine_ls_shift/su_max 0.001
_refine_ls_shift/su_mean 0.000
_refine_ls_structure_factor_coef Fsqd
_refine_ls_weighting_details 'calc w=1/[\s^2^(Fo^2^)+(0.0298P)^2^+0.0000P] where P=(Fo^2^+2Fc^2^)/3'
_refine_ls_weighting_scheme calc
_refine_ls_wR_factor_gt 0.0927
_refine_ls_wR_factor_ref 0.1014
_reflns_number_gt 6354
_reflns_number_total 8645
_reflns_threshold_expression >2sigma(I)
_cod_data_source_file ic400684s_si_002_3.cif
_cod_data_source_block ctb25aa
_cod_original_cell_volume 4396.6(12)
_cod_database_code 4335355

loop_
_symmetry_equiv_pos_as_xyz
'x, y, z'
'-x+1/2, y+1/2, -z+1/2'
'-x, -y, -z'
'x-1/2, -y-1/2, z-1/2'

loop_
_atom_site_label
_atom_site_type_symbol
_atom_site_fract_x
_atom_site_fract_y
_atom_site_fract_z
_atom_site_U_iso_or_equiv
_atom_site_adp_type
_atom_site_occupancy
_atom_site_symmetry_multiplicity
_atom_site_calc_flag
_atom_site_refinement_flags
Rh1 Rh 1.01008(4) 0.36294(2) 0.099713(17) 0.01411(11) Uani 1 1 d .
Rh2 Rh 0.85663(4) 0.41177(2) 0.282188(17) 0.01336(11) Uani 1 1 d .
P1 P 0.88684(12) 0.27434(8) 0.03948(6) 0.0146(3) Uani 1 1 d .
P2 P 1.00095(12) 0.36457(8) 0.36033(5) 0.0137(3) Uani 1 1 d .
O1 O 1.1768(3) 0.2300(2) 0.14166(18) 0.0336(10) Uani 1 1 d .
O2 O 0.7197(4) 0.2642(2) 0.28658(17) 0.0364(11) Uani 1 1 d .
N1 N 0.8941(4) 0.4560(2) 0.06477(16) 0.0130(9) Uani 1 1 d .
N2 N 0.7748(4) 0.4502(2) 0.05022(17) 0.0157(10) Uani 1 1 d .
N3 N 0.9479(4) 0.5208(2) 0.28586(17) 0.0172(10) Uani 1 1 d .
N4 N 1.0648(4) 0.5293(2) 0.29295(17) 0.0144(10) Uani 1 1 d .
B1 B 0.7097(5) 0.3761(3) 0.0703(2) 0.0148(13) Uani 1 1 d .
B2 B 1.1496(5) 0.4534(3) 0.2970(2) 0.0143(13) Uani 1 1 d .
C1 C 0.9220(4) 0.2759(3) -0.0336(2) 0.0145(11) Uani 1 1 d .
C2 C 0.8532(5) 0.3129(3) -0.0842(2) 0.0239(13) Uani 1 1 d .
H2 H 0.7803 0.3345 -0.0826 0.029 Uiso 1 1 calc R
C3 C 0.8897(6) 0.3187(3) -0.1373(2) 0.0302(15) Uani 1 1 d .
H3 H 0.8412 0.3433 -0.1720 0.036 Uiso 1 1 calc R
C4 C 0.9972(6) 0.2886(3) -0.1393(2) 0.0312(15) Uani 1 1 d .
H4 H 1.0234 0.2941 -0.1751 0.037 Uiso 1 1 calc R
C5 C 1.0664(5) 0.2506(3) -0.0897(2) 0.0283(15) Uani 1 1 d .
H5 H 1.1391 0.2288 -0.0915 0.034 Uiso 1 1 calc R
C6 C 1.0290(5) 0.2447(3) -0.0374(2) 0.0239(13) Uani 1 1 d .
H6 H 1.0770 0.2188 -0.0032 0.029 Uiso 1 1 calc R
C7 C 0.8998(4) 0.1691(3) 0.0622(2) 0.0183(12) Uani 1 1 d .
C8 C 0.9076(5) 0.1496(3) 0.1230(2) 0.0286(14) Uani 1 1 d .
H8 H 0.9131 0.1911 0.1521 0.034 Uiso 1 1 calc R
C9 C 0.9073(5) 0.0697(4) 0.1404(3) 0.0372(17) Uani 1 1 d .
H9 H 0.9112 0.0567 0.1813 0.045 Uiso 1 1 calc R
C10 C 0.9013(5) 0.0094(4) 0.0989(3) 0.0411(18) Uani 1 1 d .
H10 H 0.9018 -0.0451 0.1111 0.049 Uiso 1 1 calc R
C11 C 0.8947(5) 0.0280(4) 0.0398(3) 0.0419(18) Uani 1 1 d .
H11 H 0.8913 -0.0140 0.0113 0.050 Uiso 1 1 calc R
C12 C 0.8930(5) 0.1068(3) 0.0212(3) 0.0268(14) Uani 1 1 d .
H12 H 0.8872 0.1185 -0.0201 0.032 Uiso 1 1 calc R
C13 C 0.7346(4) 0.2974(3) 0.0317(2) 0.0181(12) Uani 1 1 d .
H13A H 0.6975 0.3065 -0.0115 0.022 Uiso 1 1 calc R
H13B H 0.6970 0.2500 0.0448 0.022 Uiso 1 1 calc R
C14 C 0.9180(4) 0.5274(3) 0.0439(2) 0.0181(12) Uani 1 1 d .
H14 H 0.9941 0.5474 0.0478 0.022 Uiso 1 1 calc R
C15 C 0.8184(5) 0.5684(3) 0.0161(2) 0.0195(12) Uani 1 1 d .
H15 H 0.8123 0.6199 -0.0024 0.023 Uiso 1 1 calc R
C16 C 0.7297(5) 0.5179(3) 0.0214(2) 0.0176(12) Uani 1 1 d .
H16 H 0.6494 0.5291 0.0069 0.021 Uiso 1 1 calc R
C17 C 0.7584(4) 0.3615(3) 0.1434(2) 0.0147(11) Uani 1 1 d .
H17A H 0.7062 0.3236 0.1570 0.018 Uiso 1 1 calc R
H17B H 0.8359 0.3362 0.1511 0.018 Uiso 1 1 calc R
C18 C 0.7676(4) 0.4371(3) 0.1802(2) 0.0148(12) Uani 1 1 d .
H18 H 0.8359 0.4756 0.1790 0.018 Uiso 1 1 d R
C19 C 0.6948(4) 0.4600(3) 0.2149(2) 0.0182(12) Uani 1 1 d .
H19A H 0.6373 0.4264 0.2094 0.022 Uiso 1 1 d R
H19B H 0.6977 0.5064 0.2402 0.022 Uiso 1 1 d R
C20 C 0.5709(4) 0.3969(3) 0.0527(2) 0.0149(12) Uani 1 1 d .
H20A H 0.5573 0.4433 0.0772 0.018 Uiso 1 1 calc R
H20B H 0.5472 0.4130 0.0097 0.018 Uiso 1 1 calc R
C21 C 0.4961(4) 0.3284(3) 0.0625(2) 0.0183(12) Uani 1 1 d .
H21 H 0.4987 0.2810 0.0398 0.022 Uiso 1 1 calc R
C22 C 0.4275(5) 0.3273(4) 0.0994(2) 0.0312(15) Uani 1 1 d .
H22A H 0.4219 0.3732 0.1232 0.037 Uiso 1 1 calc R
H22B H 0.3835 0.2805 0.1023 0.037 Uiso 1 1 calc R
C23 C 1.1127(5) 0.2823(3) 0.1252(2) 0.0225(13) Uani 1 1 d .
C24 C 0.9768(5) 0.3811(3) 0.4351(2) 0.0148(12) Uani 1 1 d .
C25 C 0.8656(5) 0.3814(3) 0.4432(2) 0.0217(13) Uani 1 1 d .
H25 H 0.8014 0.3761 0.4092 0.026 Uiso 1 1 calc R
C26 C 0.8468(5) 0.3893(3) 0.5001(2) 0.0245(14) Uani 1 1 d .
H26 H 0.7701 0.3878 0.5052 0.029 Uiso 1 1 calc R
C27 C 0.9393(5) 0.3994(3) 0.5499(2) 0.0236(14) Uani 1 1 d .
H27 H 0.9260 0.4061 0.5889 0.028 Uiso 1 1 calc R
C28 C 1.0519(5) 0.3996(3) 0.5427(2) 0.0251(14) Uani 1 1 d .
H28 H 1.1157 0.4064 0.5767 0.030 Uiso 1 1 calc R
C29 C 1.0701(5) 0.3899(3) 0.4853(2) 0.0181(12) Uani 1 1 d .
H29 H 1.1469 0.3892 0.4802 0.022 Uiso 1 1 calc R
C30 C 1.0159(4) 0.2554(3) 0.3565(2) 0.0126(11) Uani 1 1 d .
C31 C 0.9616(5) 0.2037(3) 0.3886(2) 0.0221(13) Uani 1 1 d .
H31 H 0.9208 0.2250 0.4159 0.027 Uiso 1 1 calc R
C32 C 0.9667(5) 0.1212(3) 0.3812(2) 0.0256(14) Uani 1 1 d .
H32 H 0.9282 0.0868 0.4030 0.031 Uiso 1 1 calc R
C33 C 1.0268(5) 0.0885(3) 0.3426(2) 0.0264(14) Uani 1 1 d .
H33 H 1.0317 0.0319 0.3384 0.032 Uiso 1 1 calc R
C34 C 1.0797(5) 0.1397(3) 0.3101(2) 0.0254(13) Uani 1 1 d .
H34 H 1.1202 0.1181 0.2828 0.030 Uiso 1 1 calc R
C35 C 1.0744(5) 0.2214(3) 0.3166(2) 0.0231(13) Uani 1 1 d .
H35 H 1.1113 0.2555 0.2937 0.028 Uiso 1 1 calc R
C36 C 1.1414(4) 0.4059(3) 0.3593(2) 0.0161(11) Uani 1 1 d .
H36A H 1.1649 0.4438 0.3935 0.019 Uiso 1 1 calc R
H36B H 1.1984 0.3615 0.3663 0.019 Uiso 1 1 calc R
C37 C 0.9051(5) 0.5955(3) 0.2850(2) 0.0183(12) Uani 1 1 d .
H37 H 0.8256 0.6077 0.2807 0.022 Uiso 1 1 calc R
C38 C 0.9912(5) 0.6520(3) 0.2911(2) 0.0238(14) Uani 1 1 d .
H38 H 0.9837 0.7088 0.2919 0.029 Uiso 1 1 calc R
C39 C 1.0908(5) 0.6078(3) 0.2960(2) 0.0175(12) Uani 1 1 d .
H39 H 1.1662 0.6295 0.3007 0.021 Uiso 1 1 calc R
C40 C 1.1049(4) 0.3999(3) 0.2356(2) 0.0161(12) Uani 1 1 d .
H40A H 1.1624 0.3571 0.2352 0.019 Uiso 1 1 calc R
H40B H 1.0311 0.3734 0.2368 0.019 Uiso 1 1 calc R
C41 C 1.0870(4) 0.4463(3) 0.1792(2) 0.0146(11) Uani 1 1 d .
H41 H 1.0353 0.4962 0.1819 0.018 Uiso 1 1 d R
C42 C 1.1601(5) 0.4475(3) 0.1408(2) 0.0200(13) Uani 1 1 d .
H42A H 1.1470 0.4931 0.1138 0.024 Uiso 1 1 d R
H42B H 1.2318 0.4082 0.1542 0.024 Uiso 1 1 d R
C43 C 1.2816(4) 0.4862(3) 0.3039(2) 0.0185(12) Uani 1 1 d .
H43A H 1.2838 0.5200 0.2687 0.022 Uiso 1 1 calc R
H43B H 1.3047 0.5200 0.3406 0.022 Uiso 1 1 calc R
C44 C 1.3657(4) 0.4184(3) 0.3084(2) 0.0217(13) Uani 1 1 d .
H44 H 1.3795 0.3866 0.3439 0.026 Uiso 1 1 calc R
C45 C 1.4229(5) 0.3983(3) 0.2676(2) 0.0265(14) Uani 1 1 d .
H45A H 1.4121 0.4283 0.2313 0.032 Uiso 1 1 calc R
H45B H 1.4746 0.3540 0.2748 0.032 Uiso 1 1 calc R
C46 C 0.7739(5) 0.3206(4) 0.2847(2) 0.0222(13) Uani 1 1 d .

loop_
_atom_site_aniso_label
_atom_site_aniso_U_11
_atom_site_aniso_U_22
_atom_site_aniso_U_33
_atom_site_aniso_U_23
_atom_site_aniso_U_13
_atom_site_aniso_U_12
Rh1 0.0117(2) 0.0176(2) 0.01254(19) -0.00149(18) 0.00204(17) 0.00065(19)
Rh2 0.0125(2) 0.0158(2) 0.01135(19) 0.00126(17) 0.00211(17) -0.00072(19)
P1 0.0148(8) 0.0144(7) 0.0146(6) -0.0020(6) 0.0038(6) 0.0018(6)
P2 0.0147(8) 0.0137(7) 0.0121(6) -0.0002(6) 0.0019(6) -0.0002(6)
O1 0.026(3) 0.029(2) 0.042(2) -0.001(2) 0.002(2) 0.007(2)
O2 0.033(3) 0.037(3) 0.034(2) 0.011(2) -0.002(2) -0.015(2)
N1 0.014(2) 0.016(2) 0.0077(19) -0.0006(18) 0.0011(19) -0.0010(19)
N2 0.011(2) 0.024(3) 0.009(2) 0.0032(19) -0.0017(19) 0.001(2)
N3 0.025(3) 0.014(2) 0.011(2) 0.0025(18) 0.002(2) 0.000(2)
N4 0.016(3) 0.015(2) 0.011(2) 0.0023(18) 0.002(2) -0.0061(19)
B1 0.015(3) 0.015(3) 0.015(3) -0.002(2) 0.006(3) -0.001(3)
B2 0.012(3) 0.016(3) 0.015(3) 0.001(2) 0.003(3) 0.002(3)
C1 0.014(3) 0.016(3) 0.015(2) -0.001(2) 0.005(2) -0.003(2)
C2 0.026(4) 0.024(3) 0.022(3) -0.003(2) 0.007(3) 0.000(3)
C3 0.043(4) 0.030(3) 0.015(3) 0.002(3) 0.003(3) -0.008(3)
C4 0.046(4) 0.033(4) 0.019(3) -0.010(3) 0.017(3) -0.012(3)
C5 0.029(4) 0.031(4) 0.030(3) -0.014(3) 0.017(3) -0.007(3)
C6 0.026(4) 0.025(3) 0.020(3) -0.001(2) 0.006(3) 0.002(3)
C7 0.009(3) 0.017(3) 0.029(3) 0.005(2) 0.004(3) 0.001(2)
C8 0.020(3) 0.031(4) 0.032(3) 0.004(3) 0.001(3) 0.000(3)
C9 0.022(4) 0.039(4) 0.047(4) 0.029(3) 0.001(3) 0.000(3)
C10 0.022(4) 0.018(3) 0.074(5) 0.015(4) -0.007(4) -0.002(3)
C11 0.029(4) 0.024(4) 0.064(5) -0.007(3) -0.005(4) -0.003(3)
C12 0.022(3) 0.023(3) 0.034(3) 0.002(3) 0.004(3) -0.005(3)
C13 0.011(3) 0.017(3) 0.023(3) 0.003(2) -0.002(2) 0.004(2)
C14 0.011(3) 0.020(3) 0.024(3) -0.003(2) 0.005(2) -0.002(2)
C15 0.018(3) 0.015(3) 0.023(3) 0.005(2) 0.002(3) 0.004(2)
C16 0.021(3) 0.018(3) 0.013(2) -0.001(2) 0.003(2) 0.006(2)
C17 0.012(3) 0.014(3) 0.017(2) 0.003(2) 0.002(2) -0.002(2)
C18 0.011(3) 0.019(3) 0.013(2) 0.003(2) 0.000(2) 0.002(2)
C19 0.011(3) 0.026(3) 0.014(3) -0.004(2) -0.005(2) 0.004(2)
C20 0.015(3) 0.015(3) 0.014(2) 0.000(2) 0.004(2) -0.003(2)
C21 0.015(3) 0.015(3) 0.022(3) 0.005(2) -0.001(2) -0.003(2)
C22 0.021(4) 0.034(4) 0.040(3) -0.004(3) 0.011(3) -0.007(3)
C23 0.019(3) 0.027(3) 0.019(3) -0.001(3) -0.001(3) 0.000(3)
C24 0.017(3) 0.010(3) 0.017(3) 0.003(2) 0.003(2) 0.001(2)
C25 0.018(3) 0.029(3) 0.017(3) 0.000(2) 0.002(3) -0.002(3)
C26 0.025(4) 0.028(3) 0.023(3) 0.004(2) 0.012(3) 0.004(3)
C27 0.038(4) 0.020(3) 0.016(3) 0.003(2) 0.011(3) 0.013(3)
C28 0.035(4) 0.021(3) 0.015(3) -0.001(2) -0.002(3) -0.003(3)
C29 0.017(3) 0.018(3) 0.017(3) 0.002(2) 0.000(2) 0.001(2)
C30 0.016(3) 0.013(3) 0.007(2) -0.003(2) -0.001(2) -0.003(2)
C31 0.032(4) 0.017(3) 0.018(3) -0.004(2) 0.008(3) -0.002(3)
C32 0.032(4) 0.024(3) 0.019(3) 0.004(2) 0.004(3) -0.006(3)
C33 0.028(4) 0.015(3) 0.029(3) -0.005(3) -0.005(3) -0.001(3)
C34 0.029(4) 0.020(3) 0.030(3) -0.007(3) 0.011(3) 0.001(3)
C35 0.030(4) 0.017(3) 0.024(3) 0.002(2) 0.012(3) -0.001(3)
C36 0.011(3) 0.015(3) 0.020(3) -0.004(2) 0.000(2) 0.001(2)
C37 0.017(3) 0.016(3) 0.021(3) 0.002(2) 0.003(2) 0.003(2)
C38 0.033(4) 0.016(3) 0.019(3) 0.007(2) -0.001(3) 0.004(3)
C39 0.024(3) 0.015(3) 0.014(3) -0.002(2) 0.005(2) -0.008(2)
C40 0.015(3) 0.018(3) 0.016(2) -0.004(2) 0.004(2) -0.006(2)
C41 0.016(3) 0.011(3) 0.016(3) -0.005(2) 0.002(2) 0.001(2)
C42 0.021(3) 0.017(3) 0.019(3) -0.004(2) 0.001(3) -0.004(2)
C43 0.015(3) 0.022(3) 0.018(3) 0.000(2) 0.001(2) -0.006(2)
C44 0.013(3) 0.028(3) 0.022(3) -0.001(3) -0.001(2) -0.007(3)
C45 0.016(3) 0.037(4) 0.026(3) -0.001(3) 0.004(3) -0.003(3)
C46 0.012(3) 0.037(4) 0.015(3) 0.006(3) -0.001(2) -0.003(3)

loop_
_atom_type_symbol
_atom_type_description
_atom_type_scat_dispersion_real
_atom_type_scat_dispersion_imag
_atom_type_scat_source
C C 0.0033 0.0016 'International Tables Vol C Tables 4.2.6.8 and 6.1.1.4'
N N 0.0061 0.0033 'International Tables Vol C Tables 4.2.6.8 and 6.1.1.4'
O O 0.0106 0.0060 'International Tables Vol C Tables 4.2.6.8 and 6.1.1.4'
P P 0.1023 0.0942 'International Tables Vol C Tables 4.2.6.8 and 6.1.1.4'
Cl Cl 0.1484 0.1585 'International Tables Vol C Tables 4.2.6.8 and 6.1.1.4'
Rh Rh -1.1178 0.9187 'International Tables Vol C Tables 4.2.6.8 and 6.1.1.4'
B B 0.0013 0.0007 'International Tables Vol C Tables 4.2.6.8 and 6.1.1.4'
H H 0.0000 0.0000 'International Tables Vol C Tables 4.2.6.8 and 6.1.1.4'

loop_
_geom_angle_atom_site_label_1
_geom_angle_atom_site_label_2
_geom_angle_atom_site_label_3
_geom_angle
C23 Rh1 N1 176.3(2)
C23 Rh1 C42 85.8(2)
N1 Rh1 C42 94.40(18)
C23 Rh1 P1 89.86(17)
N1 Rh1 P1 88.99(11)
C42 Rh1 P1 164.76(13)
C23 Rh1 C41 95.1(2)
N1 Rh1 C41 87.21(16)
C42 Rh1 C41 35.15(17)
P1 Rh1 C41 160.09(13)
C46 Rh2 N3 175.1(2)
C46 Rh2 P2 89.83(16)
N3 Rh2 P2 89.08(11)
C46 Rh2 C19 86.6(2)
N3 Rh2 C19 93.76(17)
P2 Rh2 C19 170.93(13)
C46 Rh2 C18 93.8(2)
N3 Rh2 C18 89.23(16)
P2 Rh2 C18 154.62(13)
C19 Rh2 C18 34.22(16)
C13 P1 C1 111.0(2)
C13 P1 C7 104.0(2)
C1 P1 C7 104.6(2)
C13 P1 Rh1 113.52(16)
C1 P1 Rh1 106.51(17)
C7 P1 Rh1 116.88(17)
C36 P2 C24 108.4(2)
C36 P2 C30 106.0(2)
C24 P2 C30 103.6(2)
C36 P2 Rh2 112.09(16)
C24 P2 Rh2 114.67(17)
C30 P2 Rh2 111.47(15)
C14 N1 N2 105.9(4)
C14 N1 Rh1 127.8(4)
N2 N1 Rh1 125.6(3)
C16 N2 N1 108.8(4)
C16 N2 B1 128.8(4)
N1 N2 B1 122.3(4)
C37 N3 N4 106.2(4)
C37 N3 Rh2 127.3(4)
N4 N3 Rh2 126.4(3)
C39 N4 N3 108.7(4)
C39 N4 B2 129.0(4)
N3 N4 B2 122.2(4)
N2 B1 C20 107.6(4)
N2 B1 C17 109.5(4)
C20 B1 C17 111.1(4)
N2 B1 C13 107.3(4)
C20 B1 C13 109.9(4)
C17 B1 C13 111.2(4)
N4 B2 C43 108.6(4)
N4 B2 C40 108.2(4)
C43 B2 C40 111.5(4)
N4 B2 C36 104.7(4)
C43 B2 C36 109.7(4)
C40 B2 C36 113.8(4)
C2 C1 C6 118.1(5)
C2 C1 P1 123.4(4)
C6 C1 P1 118.3(4)
C1 C2 C3 120.8(5)
C1 C2 H2 119.6
C3 C2 H2 119.6
C4 C3 C2 119.6(5)
C4 C3 H3 120.2
C2 C3 H3 120.2
C5 C4 C3 120.4(5)
C5 C4 H4 119.8
C3 C4 H4 119.8
C6 C5 C4 119.4(6)
C6 C5 H5 120.3
C4 C5 H5 120.3
C5 C6 C1 121.6(5)
C5 C6 H6 119.2
C1 C6 H6 119.2
C12 C7 C8 118.2(5)
C12 C7 P1 122.7(4)
C8 C7 P1 118.9(4)
C9 C8 C7 120.0(6)
C9 C8 H8 120.0
C7 C8 H8 120.0
C10 C9 C8 120.4(6)
C10 C9 H9 119.8
C8 C9 H9 119.8
C11 C10 C9 119.9(6)
C11 C10 H10 120.0
C9 C10 H10 120.0
C10 C11 C12 120.8(6)
C10 C11 H11 119.6
C12 C11 H11 119.6
C11 C12 C7 120.6(6)
C11 C12 H12 119.7
C7 C12 H12 119.7
B1 C13 P1 115.0(3)
B1 C13 H13A 108.5
P1 C13 H13A 108.5
B1 C13 H13B 108.5
P1 C13 H13B 108.5
H13A C13 H13B 107.5
N1 C14 C15 111.7(5)
N1 C14 H14 124.2
C15 C14 H14 124.2
C16 C15 C14 104.4(4)
C16 C15 H15 127.8
C14 C15 H15 127.8
N2 C16 C15 109.3(5)
N2 C16 H16 125.4
C15 C16 H16 125.4
C18 C17 B1 113.8(4)
C18 C17 H17A 108.8
B1 C17 H17A 108.8
C18 C17 H17B 108.8
B1 C17 H17B 108.8
H17A C17 H17B 107.7
C19 C18 C17 126.1(5)
C19 C18 Rh2 70.7(3)
C17 C18 Rh2 111.0(3)
C19 C18 H18 117.2
C17 C18 H18 116.7
Rh2 C18 H18 88.4
C18 C19 Rh2 75.1(3)
C18 C19 H19A 109.2
Rh2 C19 H19A 111.9
C18 C19 H19B 129.7
Rh2 C19 H19B 88.7
H19A C19 H19B 121.0
C21 C20 B1 113.9(4)
C21 C20 H20A 108.8
B1 C20 H20A 108.8
C21 C20 H20B 108.8
B1 C20 H20B 108.8
H20A C20 H20B 107.7
C22 C21 C20 126.6(5)
C22 C21 H21 116.7
C20 C21 H21 116.7
C21 C22 H22A 120.0
C21 C22 H22B 120.0
H22A C22 H22B 120.0
O1 C23 Rh1 178.9(5)
C25 C24 C29 119.1(5)
C25 C24 P2 120.3(4)
C29 C24 P2 120.5(4)
C26 C25 C24 120.7(5)
C26 C25 H25 119.6
C24 C25 H25 119.6
C25 C26 C27 120.3(5)
C25 C26 H26 119.9
C27 C26 H26 119.9
C26 C27 C28 119.9(5)
C26 C27 H27 120.1
C28 C27 H27 120.1
C27 C28 C29 119.5(5)
C27 C28 H28 120.3
C29 C28 H28 120.3
C24 C29 C28 120.6(5)
C24 C29 H29 119.7
C28 C29 H29 119.7
C31 C30 C35 117.8(5)
C31 C30 P2 121.7(4)
C35 C30 P2 120.3(4)
C32 C31 C30 120.5(5)
C32 C31 H31 119.7
C30 C31 H31 119.7
C33 C32 C31 121.0(5)
C33 C32 H32 119.5
C31 C32 H32 119.5
C32 C33 C34 118.6(5)
C32 C33 H33 120.7
C34 C33 H33 120.7
C35 C34 C33 120.9(5)
C35 C34 H34 119.5
C33 C34 H34 119.5
C34 C35 C30 121.1(5)
C34 C35 H35 119.4
C30 C35 H35 119.4
B2 C36 P2 116.4(3)
B2 C36 H36A 108.2
P2 C36 H36A 108.2
B2 C36 H36B 108.2
P2 C36 H36B 108.2
H36A C36 H36B 107.3
N3 C37 C38 111.2(5)
N3 C37 H37 124.4
C38 C37 H37 124.4
C37 C38 C39 104.4(5)
C37 C38 H38 127.8
C39 C38 H38 127.8
N4 C39 C38 109.4(5)
N4 C39 H39 125.3
C38 C39 H39 125.3
C41 C40 B2 114.3(4)
C41 C40 H40A 108.7
B2 C40 H40A 108.7
C41 C40 H40B 108.7
B2 C40 H40B 108.7
H40A C40 H40B 107.6
C42 C41 C40 125.9(5)
C42 C41 Rh1 72.3(3)
C40 C41 Rh1 108.6(3)
C42 C41 H41 120.0
C40 C41 H41 109.0
Rh1 C41 H41 113.7
C41 C42 Rh1 72.6(3)
C41 C42 H42A 112.9
Rh1 C42 H42A 103.6
C41 C42 H42B 113.4
Rh1 C42 H42B 103.4
H42A C42 H42B 131.4
C44 C43 B2 111.5(4)
C44 C43 H43A 109.3
B2 C43 H43A 109.3
C44 C43 H43B 109.3
B2 C43 H43B 109.3
H43A C43 H43B 108.0
C45 C44 C43 126.6(5)
C45 C44 H44 116.7
C43 C44 H44 116.7
C44 C45 H45A 120.0
C44 C45 H45B 120.0
H45A C45 H45B 120.0
O2 C46 Rh2 178.4(5)

loop_
_geom_bond_atom_site_label_1
_geom_bond_atom_site_label_2
_geom_bond_distance
Rh1 C23 1.813(6)
Rh1 N1 2.098(4)
Rh1 C42 2.286(5)
Rh1 P1 2.2864(14)
Rh1 C41 2.291(5)
Rh2 C46 1.819(6)
Rh2 N3 2.108(4)
Rh2 P2 2.2905(14)
Rh2 C19 2.294(4)
Rh2 C18 2.349(4)
P1 C13 1.820(5)
P1 C1 1.821(5)
P1 C7 1.823(5)
P2 C36 1.816(5)
P2 C24 1.825(5)
P2 C30 1.830(5)
O1 C23 1.157(6)
O2 C46 1.145(6)
N1 C14 1.337(6)
N1 N2 1.380(5)
N2 C16 1.349(6)
N2 B1 1.584(7)
N3 C37 1.342(6)
N3 N4 1.370(6)
N4 C39 1.341(6)
N4 B2 1.606(7)
B1 C20 1.640(8)
B1 C17 1.648(7)
B1 C13 1.648(7)
B2 C43 1.636(7)
B2 C40 1.636(7)
B2 C36 1.653(7)
C1 C2 1.387(7)
C1 C6 1.400(7)
C2 C3 1.392(7)
C2 H2 0.9500
C3 C4 1.388(8)
C3 H3 0.9500
C4 C5 1.379(7)
C4 H4 0.9500
C5 C6 1.379(7)
C5 H5 0.9500
C6 H6 0.9500
C7 C12 1.387(7)
C7 C8 1.410(7)
C8 C9 1.388(7)
C8 H8 0.9500
C9 C10 1.371(8)
C9 H9 0.9500
C10 C11 1.370(9)
C10 H10 0.9500
C11 C12 1.378(7)
C11 H11 0.9500
C12 H12 0.9500
C13 H13A 0.9900
C13 H13B 0.9900
C14 C15 1.381(7)
C14 H14 0.9500
C15 C16 1.379(7)
C15 H15 0.9500
C16 H16 0.9500
C17 C18 1.502(6)
C17 H17A 0.9900
C17 H17B 0.9900
C18 C19 1.367(7)
C18 H18 1.0422
C19 H19A 0.8682
C19 H19B 0.9611
C20 C21 1.498(6)
C20 H20A 0.9900
C20 H20B 0.9900
C21 C22 1.312(7)
C21 H21 0.9500
C22 H22A 0.9500
C22 H22B 0.9500
C24 C25 1.383(7)
C24 C29 1.393(6)
C25 C26 1.382(7)
C25 H25 0.9500
C26 C27 1.384(7)
C26 H26 0.9500
C27 C28 1.392(8)
C27 H27 0.9500
C28 C29 1.393(7)
C28 H28 0.9500
C29 H29 0.9500
C30 C31 1.392(7)
C30 C35 1.398(7)
C31 C32 1.386(7)
C31 H31 0.9500
C32 C33 1.380(8)
C32 H32 0.9500
C33 C34 1.382(7)
C33 H33 0.9500
C34 C35 1.371(7)
C34 H34 0.9500
C35 H35 0.9500
C36 H36A 0.9900
C36 H36B 0.9900
C37 C38 1.373(7)
C37 H37 0.9500
C38 C39 1.379(7)
C38 H38 0.9500
C39 H39 0.9500
C40 C41 1.474(6)
C40 H40A 0.9900
C40 H40B 0.9900
C41 C42 1.382(7)
C41 H41 1.0445
C42 H42A 0.9663
C42 H42B 1.0592
C43 C44 1.495(7)
C43 H43A 0.9900
C43 H43B 0.9900
C44 C45 1.326(7)
C44 H44 0.9500
C45 H45A 0.9500
C45 H45B 0.9500

loop_
_geom_torsion_atom_site_label_1
_geom_torsion_atom_site_label_2
_geom_torsion_atom_site_label_3
_geom_torsion_atom_site_label_4
_geom_torsion
C23 Rh1 P1 C13 146.6(3)
N1 Rh1 P1 C13 -36.9(2)
C42 Rh1 P1 C13 -140.0(6)
C41 Rh1 P1 C13 42.0(4)
C23 Rh1 P1 C1 -91.0(2)
N1 Rh1 P1 C1 85.5(2)
C42 Rh1 P1 C1 -17.6(6)
C41 Rh1 P1 C1 164.5(4)
C23 Rh1 P1 C7 25.5(3)
N1 Rh1 P1 C7 -158.0(2)
C42 Rh1 P1 C7 98.8(6)
C41 Rh1 P1 C7 -79.1(4)
C46 Rh2 P2 C36 153.2(2)
N3 Rh2 P2 C36 -31.6(2)
C19 Rh2 P2 C36 -140.0(9)
C18 Rh2 P2 C36 54.6(4)
C46 Rh2 P2 C24 -82.7(2)
N3 Rh2 P2 C24 92.5(2)
C19 Rh2 P2 C24 -15.9(9)
C18 Rh2 P2 C24 178.7(3)
C46 Rh2 P2 C30 34.6(2)
N3 Rh2 P2 C30 -150.2(2)
C19 Rh2 P2 C30 101.4(9)
C18 Rh2 P2 C30 -63.9(4)
C23 Rh1 N1 C14 -60(3)
C42 Rh1 N1 C14 32.8(4)
P1 Rh1 N1 C14 -132.3(4)
C41 Rh1 N1 C14 67.3(4)
C23 Rh1 N1 N2 109(3)
C42 Rh1 N1 N2 -157.9(4)
P1 Rh1 N1 N2 37.0(3)
C41 Rh1 N1 N2 -123.5(4)
C14 N1 N2 C16 -0.3(5)
Rh1 N1 N2 C16 -171.5(3)
C14 N1 N2 B1 -176.4(4)
Rh1 N1 N2 B1 12.4(6)
C46 Rh2 N3 C37 -56(2)
P2 Rh2 N3 C37 -133.6(4)
C19 Rh2 N3 C37 37.8(4)
C18 Rh2 N3 C37 71.7(4)
C46 Rh2 N3 N4 120(2)
P2 Rh2 N3 N4 42.5(4)
C19 Rh2 N3 N4 -146.1(4)
C18 Rh2 N3 N4 -112.1(4)
C37 N3 N4 C39 -0.3(5)
Rh2 N3 N4 C39 -177.1(3)
C37 N3 N4 B2 179.3(4)
Rh2 N3 N4 B2 2.5(6)
C16 N2 B1 C20 -2.9(6)
N1 N2 B1 C20 172.4(4)
C16 N2 B1 C17 -123.8(5)
N1 N2 B1 C17 51.5(6)
C16 N2 B1 C13 115.4(5)
N1 N2 B1 C13 -69.3(5)
C39 N4 B2 C43 -1.7(7)
N3 N4 B2 C43 178.8(4)
C39 N4 B2 C40 -122.8(5)
N3 N4 B2 C40 57.7(6)
C39 N4 B2 C36 115.5(5)
N3 N4 B2 C36 -64.0(5)
C13 P1 C1 C2 18.2(5)
C7 P1 C1 C2 129.8(4)
Rh1 P1 C1 C2 -105.9(4)
C13 P1 C1 C6 -168.0(4)
C7 P1 C1 C6 -56.4(5)
Rh1 P1 C1 C6 68.0(4)
C6 C1 C2 C3 0.0(8)
P1 C1 C2 C3 173.9(4)
C1 C2 C3 C4 -1.3(8)
C2 C3 C4 C5 2.1(8)
C3 C4 C5 C6 -1.7(8)
C4 C5 C6 C1 0.4(8)
C2 C1 C6 C5 0.4(8)
P1 C1 C6 C5 -173.8(4)
C13 P1 C7 C12 95.0(5)
C1 P1 C7 C12 -21.5(5)
Rh1 P1 C7 C12 -139.0(4)
C13 P1 C7 C8 -79.7(5)
C1 P1 C7 C8 163.8(4)
Rh1 P1 C7 C8 46.3(5)
C12 C7 C8 C9 -0.6(8)
P1 C7 C8 C9 174.4(4)
C7 C8 C9 C10 1.1(9)
C8 C9 C10 C11 -0.5(9)
C9 C10 C11 C12 -0.5(10)
C10 C11 C12 C7 1.0(9)
C8 C7 C12 C11 -0.4(8)
P1 C7 C12 C11 -175.2(4)
N2 B1 C13 P1 56.1(5)
C20 B1 C13 P1 172.9(3)
C17 B1 C13 P1 -63.6(5)
C1 P1 C13 B1 -121.5(4)
C7 P1 C13 B1 126.6(4)
Rh1 P1 C13 B1 -1.5(4)
N2 N1 C14 C15 -0.1(5)
Rh1 N1 C14 C15 170.8(3)
N1 C14 C15 C16 0.5(6)
N1 N2 C16 C15 0.6(5)
B1 N2 C16 C15 176.4(4)
C14 C15 C16 N2 -0.6(6)
N2 B1 C17 C18 46.2(6)
C20 B1 C17 C18 -72.5(5)
C13 B1 C17 C18 164.7(4)
B1 C17 C18 C19 105.4(5)
B1 C17 C18 Rh2 -173.8(3)
C46 Rh2 C18 C19 78.3(4)
N3 Rh2 C18 C19 -97.8(3)
P2 Rh2 C18 C19 175.9(3)
C46 Rh2 C18 C17 -44.1(4)
N3 Rh2 C18 C17 139.8(4)
P2 Rh2 C18 C17 53.6(5)
C19 Rh2 C18 C17 -122.3(5)
C17 C18 C19 Rh2 102.3(4)
C46 Rh2 C19 C18 -101.8(3)
N3 Rh2 C19 C18 83.1(3)
P2 Rh2 C19 C18 -168.9(7)
N2 B1 C20 C21 173.4(4)
C17 B1 C20 C21 -66.7(5)
C13 B1 C20 C21 56.8(5)
B1 C20 C21 C22 118.5(6)
N1 Rh1 C23 O1 -117(26)
C42 Rh1 C23 O1 150(27)
P1 Rh1 C23 O1 -45(27)
C41 Rh1 C23 O1 116(27)
C36 P2 C24 C25 157.9(4)
C30 P2 C24 C25 -89.9(4)
Rh2 P2 C24 C25 31.8(5)
C36 P2 C24 C29 -25.2(4)
C30 P2 C24 C29 87.1(4)
Rh2 P2 C24 C29 -151.2(3)
C29 C24 C25 C26 -0.7(8)
P2 C24 C25 C26 176.3(4)
C24 C25 C26 C27 1.8(8)
C25 C26 C27 C28 -1.5(8)
C26 C27 C28 C29 0.1(8)
C25 C24 C29 C28 -0.7(7)
P2 C24 C29 C28 -177.7(4)
C27 C28 C29 C24 1.0(8)
C36 P2 C30 C31 142.4(4)
C24 P2 C30 C31 28.4(5)
Rh2 P2 C30 C31 -95.4(4)
C36 P2 C30 C35 -43.3(4)
C24 P2 C30 C35 -157.2(4)
Rh2 P2 C30 C35 78.9(4)
C35 C30 C31 C32 0.3(7)
P2 C30 C31 C32 174.8(4)
C30 C31 C32 C33 1.0(8)
C31 C32 C33 C34 -1.7(8)
C32 C33 C34 C35 1.1(8)
C33 C34 C35 C30 0.2(8)
C31 C30 C35 C34 -0.9(7)
P2 C30 C35 C34 -175.4(4)
N4 B2 C36 P2 63.8(5)
C43 B2 C36 P2 -179.8(3)
C40 B2 C36 P2 -54.2(5)
C24 P2 C36 B2 -140.2(4)
C30 P2 C36 B2 109.2(4)
Rh2 P2 C36 B2 -12.6(4)
N4 N3 C37 C38 0.2(5)
Rh2 N3 C37 C38 177.0(3)
N3 C37 C38 C39 -0.1(6)
N3 N4 C39 C38 0.2(5)
B2 N4 C39 C38 -179.3(4)
C37 C38 C39 N4 -0.1(6)
N4 B2 C40 C41 51.0(6)
C43 B2 C40 C41 -68.3(6)
C36 B2 C40 C41 167.0(4)
B2 C40 C41 C42 103.7(6)
B2 C40 C41 Rh1 -175.1(3)
C23 Rh1 C41 C42 75.4(3)
N1 Rh1 C41 C42 -101.7(3)
P1 Rh1 C41 C42 179.1(3)
C23 Rh1 C41 C40 -47.4(4)
N1 Rh1 C41 C40 135.5(4)
C42 Rh1 C41 C40 -122.8(5)
P1 Rh1 C41 C40 56.3(6)
C40 C41 C42 Rh1 100.5(5)
C23 Rh1 C42 C41 -104.9(3)
N1 Rh1 C42 C41 78.8(3)
P1 Rh1 C42 C41 -178.8(4)
N4 B2 C43 C44 179.7(4)
C40 B2 C43 C44 -61.2(5)
C36 B2 C43 C44 65.7(5)
B2 C43 C44 C45 111.9(6)
N3 Rh2 C46 O2 42(19)
P2 Rh2 C46 O2 119(17)
C19 Rh2 C46 O2 -52(17)
C18 Rh2 C46 O2 -86(17)
